data_7226266
loop_
_publ_author_name
'Strelnik, Igor D.'
'Gurzhiy, Vladislav V.'
'Sizov, Vladimir V.'
'Musina, Elvira I.'
'Karasik, Andrey A.'
'Tunik, Sergey P.'
'Grachova, Elena V.'

_publ_section_title
;
 A stimuli-responsive Au(i) complex based on an aminomethylphosphine
 template: synthesis, crystalline phases and luminescence properties
;
_journal_issue 39
_journal_name_full CrystEngComm
_journal_page_first 7629
_journal_paper_doi 10.1039/C6CE01272H
_journal_volume 18
_journal_year 2016
_chemical_formula_moiety 'C28 H30 Au2 Cl2 N4 P2'
_chemical_formula_sum 'C28 H30 Au2 Cl2 N4 P2'
_chemical_formula_weight 949.33
_chemical_name_systematic
;
 ?
;
_space_group_crystal_system monoclinic
_space_group_IT_number 13
_space_group_name_Hall '-P 2yc'
_space_group_name_H-M_alt 'P 1 2/c 1'
_symmetry_space_group_name_Hall '-P 2yc'
_symmetry_space_group_name_H-M 'P 1 2/c 1'
_atom_sites_solution_hydrogens geom
_audit_creation_date 2016-05-16
_audit_creation_method
;
Olex2 1.2
(compiled 2016.02.19 svn.r3266 for OlexSys, GUI svn.r5155)
;
_audit_update_record
;
2016-05-19 deposited with the CCDC.
2016-08-16 downloaded from the CCDC.
;
_cell_angle_alpha 90
_cell_angle_beta 112.309(4)
_cell_angle_gamma 90
_cell_formula_units_Z 2
_cell_length_a 15.3277(5)
_cell_length_b 8.8720(2)
_cell_length_c 14.8008(6)
_cell_measurement_reflns_used 7973
_cell_measurement_temperature 100(2)
_cell_measurement_theta_max 75.8320
_cell_measurement_theta_min 4.9800
_cell_volume 1862.07(12)
_computing_cell_refinement
;
CrysAlisPro, Agilent Technologies,
Version 1.171.36.32 (release 02-08-2013 CrysAlis171 .NET)
(compiled Aug  2 2013,16:46:58)
;
_computing_data_collection
;
CrysAlisPro, Agilent Technologies,
Version 1.171.36.32 (release 02-08-2013 CrysAlis171 .NET)
(compiled Aug  2 2013,16:46:58)
;
_computing_data_reduction
;
CrysAlisPro, Agilent Technologies,
Version 1.171.36.32 (release 02-08-2013 CrysAlis171 .NET)
(compiled Aug  2 2013,16:46:58)
;
_computing_molecular_graphics 'Olex2 (Dolomanov et al., 2009)'
_computing_publication_material 'Olex2 (Dolomanov et al., 2009)'
_computing_structure_refinement 'ShelXL (Sheldrick, 2015)'
_diffrn_ambient_temperature 100(2)
_diffrn_measured_fraction_theta_full 1.000
_diffrn_measured_fraction_theta_max 0.998
_diffrn_measurement_details
;
  1 omega -113.00  -11.00   1.0000    1.0000
omega____ theta____ kappa____ phi______ frames
    -      -40.3787  -57.0000    0.0000 102

  2 omega -113.00  -12.00   1.0000    1.0000
omega____ theta____ kappa____ phi______ frames
    -      -40.3787  -57.0000  150.0000 101

  3 omega  -95.00  -68.00   1.0000    1.0000
omega____ theta____ kappa____ phi______ frames
    -      -40.3787  -38.0000 -120.0000 27

  4 omega  -49.00   31.00   1.0000    1.0000
omega____ theta____ kappa____ phi______ frames
    -      -40.3787   38.0000 -180.0000 80

  5 omega   -3.00   32.00   1.0000    1.0000
omega____ theta____ kappa____ phi______ frames
    -      -40.3787   33.0000  108.0000 35

  6 omega  -72.00  -15.00   1.0000    1.0000
omega____ theta____ kappa____ phi______ frames
    -      -40.3787  -38.0000 -180.0000 57

  7 omega  -44.00  -17.00   1.0000    1.0000
omega____ theta____ kappa____ phi______ frames
    -      -40.3787  -57.0000  120.0000 27

  8 omega  100.00  128.00   1.0000    1.0000
omega____ theta____ kappa____ phi______ frames
    -       40.3787  178.0000   30.0000 28

  9 omega   63.00  127.00   1.0000    1.0000
omega____ theta____ kappa____ phi______ frames
    -       40.3787  178.0000 -180.0000 64

 10 omega   83.00  118.00   1.0000    1.5000
omega____ theta____ kappa____ phi______ frames
    -      113.0000   64.0000  -84.3198 35

 11 omega   41.00   68.00   1.0000    1.5000
omega____ theta____ kappa____ phi______ frames
    -      113.0000  -95.0000 -120.0000 27

 12 omega   79.00  106.00   1.0000    1.5000
omega____ theta____ kappa____ phi______ frames
    -      113.0000   77.0000  150.0000 27

 13 omega   87.00  114.00   1.0000    1.5000
omega____ theta____ kappa____ phi______ frames
    -      113.0000   61.0000  -90.0000 27

 14 omega   47.00   77.00   1.0000    1.5000
omega____ theta____ kappa____ phi______ frames
    -      113.0000  -45.0000  -60.0000 30

 15 omega  137.00  164.00   1.0000    1.5000
omega____ theta____ kappa____ phi______ frames
    -      113.0000   70.0000 -160.5940 27

 16 omega   82.00  125.00   1.0000    1.5000
omega____ theta____ kappa____ phi______ frames
    -      113.0000   65.0000 -167.0446 43

 17 omega   79.00  105.00   1.0000    1.5000
omega____ theta____ kappa____ phi______ frames
    -      113.0000   77.0000 -150.0000 26

 18 omega   87.00  113.00   1.0000    1.5000
omega____ theta____ kappa____ phi______ frames
    -      113.0000 -112.0000    0.0000 26

 19 omega   80.00  105.00   1.0000    1.5000
omega____ theta____ kappa____ phi______ frames
    -      113.0000   77.0000 -120.0000 25

 20 omega   64.00   92.00   1.0000    1.5000
omega____ theta____ kappa____ phi______ frames
    -      113.0000  -38.0000 -170.1710 28

 21 omega  110.00  178.00   1.0000    1.5000
omega____ theta____ kappa____ phi______ frames
    -      113.0000  112.0000    0.0000 68

 22 omega  119.00  145.00   1.0000    1.5000
omega____ theta____ kappa____ phi______ frames
    -      113.0000   77.0000 -150.0000 26

 23 omega   84.00  109.00   1.0000    1.5000
omega____ theta____ kappa____ phi______ frames
    -      113.0000   61.0000 -150.0000 25

 24 omega  133.00  159.00   1.0000    1.5000
omega____ theta____ kappa____ phi______ frames
    -      113.0000   77.0000  150.0000 26

 25 omega   85.00  117.00   1.0000    1.5000
omega____ theta____ kappa____ phi______ frames
    -      113.0000   45.0000  150.0000 32

 26 omega   83.00  109.00   1.0000    1.5000
omega____ theta____ kappa____ phi______ frames
    -      113.0000   61.0000 -120.0000 26

 27 omega   64.00  142.00   1.0000    1.5000
omega____ theta____ kappa____ phi______ frames
    -      113.0000  -61.0000 -150.0000 78

 28 omega  102.00  172.00   1.0000    1.5000
omega____ theta____ kappa____ phi______ frames
    -      113.0000   30.0000    0.0000 70

 29 omega   81.00  109.00   1.0000    1.5000
omega____ theta____ kappa____ phi______ frames
    -      113.0000  -95.0000    0.0000 28

 30 omega   39.00   87.00   1.0000    1.5000
omega____ theta____ kappa____ phi______ frames
    -      113.0000  -45.0000  -30.0000 48

 31 omega   81.00  107.00   1.0000    1.5000
omega____ theta____ kappa____ phi______ frames
    -      113.0000   70.0000 -160.5940 26

 32 omega  141.00  167.00   1.0000    1.5000
omega____ theta____ kappa____ phi______ frames
    -      113.0000   61.0000 -180.0000 26

 33 omega   83.00  109.00   1.0000    1.5000
omega____ theta____ kappa____ phi______ frames
    -      113.0000   30.0000  150.0000 26

 34 omega   85.00  112.00   1.0000    1.5000
omega____ theta____ kappa____ phi______ frames
    -      113.0000   45.0000 -150.0000 27

 35 omega   83.00  109.00   1.0000    1.5000
omega____ theta____ kappa____ phi______ frames
    -      113.0000   61.0000 -180.0000 26

 36 omega  104.00  131.00   1.0000    1.5000
omega____ theta____ kappa____ phi______ frames
    -      113.0000  -83.0000  -67.4674 27

 37 omega  129.00  176.00   1.0000    1.5000
omega____ theta____ kappa____ phi______ frames
    -      113.0000   30.0000  150.0000 47

 38 omega   59.00  109.00   1.0000    1.5000
omega____ theta____ kappa____ phi______ frames
    -      113.0000  -77.0000   90.0000 50

 39 omega   85.00  111.00   1.0000    1.5000
omega____ theta____ kappa____ phi______ frames
    -      113.0000   45.0000 -120.0000 26

 40 omega   79.00  106.00   1.0000    1.5000
omega____ theta____ kappa____ phi______ frames
    -      113.0000   77.0000 -180.0000 27

 41 omega  125.00  176.00   1.0000    1.5000
omega____ theta____ kappa____ phi______ frames
    -      113.0000   77.0000 -180.0000 51

 42 omega   86.00  140.00   1.0000    1.5000
omega____ theta____ kappa____ phi______ frames
    -      113.0000   45.0000  -90.0000 54

 43 omega   90.00  115.00   1.0000    1.5000
omega____ theta____ kappa____ phi______ frames
    -      113.0000 -112.0000 -150.0000 25

 44 omega  105.00  142.00   1.0000    1.5000
omega____ theta____ kappa____ phi______ frames
    -      113.0000  112.0000  150.0000 37

 45 omega   36.00   69.00   1.0000    1.5000
omega____ theta____ kappa____ phi______ frames
    -      113.0000 -112.0000 -150.0000 33

 46 omega  118.00  176.00   1.0000    1.5000
omega____ theta____ kappa____ phi______ frames
    -      113.0000   33.0000  108.0000 58

 47 omega   43.00   97.00   1.0000    1.5000
omega____ theta____ kappa____ phi______ frames
    -      113.0000  -45.0000   30.0000 54

 48 omega   86.00  113.00   1.0000    1.5000
omega____ theta____ kappa____ phi______ frames
    -      113.0000   61.0000  150.0000 27

 49 omega   89.00  122.00   1.0000    1.5000
omega____ theta____ kappa____ phi______ frames
    -      113.0000   30.0000 -120.0000 33

 50 omega  141.00  166.00   1.0000    1.5000
omega____ theta____ kappa____ phi______ frames
    -      113.0000   30.0000 -120.0000 25

 51 omega  139.00  170.00   1.0000    1.5000
omega____ theta____ kappa____ phi______ frames
    -      113.0000   77.0000   60.0000 31

 52 omega   81.00  108.00   1.0000    1.5000
omega____ theta____ kappa____ phi______ frames
    -      113.0000   77.0000  120.0000 27

 53 omega  131.00  156.00   1.0000    1.5000
omega____ theta____ kappa____ phi______ frames
    -      113.0000   77.0000  120.0000 25

 54 omega   85.00  120.00   1.0000    1.5000
omega____ theta____ kappa____ phi______ frames
    -      113.0000   45.0000 -180.0000 35

 55 omega   70.00  105.00   1.0000    1.5000
omega____ theta____ kappa____ phi______ frames
    -      113.0000  178.0000 -120.0000 35

 56 omega   61.00   87.00   1.0000    1.5000
omega____ theta____ kappa____ phi______ frames
    -      113.0000  -61.0000   90.0000 26

 57 omega   96.00  143.00   1.0000    1.5000
omega____ theta____ kappa____ phi______ frames
    -      113.0000  -61.0000   90.0000 47

 58 omega   53.00   89.00   1.0000    1.5000
omega____ theta____ kappa____ phi______ frames
    -      113.0000  -30.0000    0.0000 36

 59 omega  141.00  166.00   1.0000    1.5000
omega____ theta____ kappa____ phi______ frames
    -      113.0000   64.0000  -84.3198 25

 60 omega   55.00   85.00   1.0000    1.5000
omega____ theta____ kappa____ phi______ frames
    -      113.0000  -95.0000   90.0000 30

 61 omega   83.00  108.00   1.0000    1.5000
omega____ theta____ kappa____ phi______ frames
    -      113.0000   30.0000 -150.0000 25

 62 omega   89.00  138.00   1.0000    1.5000
omega____ theta____ kappa____ phi______ frames
    -      113.0000   30.0000  -90.0000 49

 63 omega  151.00  177.00   1.0000    1.5000
omega____ theta____ kappa____ phi______ frames
    -      113.0000   65.0000 -167.0446 26

 64 omega  133.00  158.00   1.0000    1.5000
omega____ theta____ kappa____ phi______ frames
    -      113.0000   48.0000  157.9793 25

 65 omega   86.00  121.00   1.0000    1.5000
omega____ theta____ kappa____ phi______ frames
    -      113.0000   48.0000  157.9793 35
;
_diffrn_measurement_device_type 'SuperNova, Dual, Cu at zero, Atlas'
_diffrn_measurement_method '\w scans'
_diffrn_orient_matrix_UB_11 0.0083560000
_diffrn_orient_matrix_UB_12 -0.0652571000
_diffrn_orient_matrix_UB_13 0.0994242000
_diffrn_orient_matrix_UB_21 0.1048395000
_diffrn_orient_matrix_UB_22 -0.0357656000
_diffrn_orient_matrix_UB_23 0.0241328000
_diffrn_orient_matrix_UB_31 0.0273178000
_diffrn_orient_matrix_UB_32 0.1569240000
_diffrn_orient_matrix_UB_33 0.0466732000
_diffrn_radiation_monochromator mirror
_diffrn_radiation_type CuK\a
_diffrn_radiation_wavelength 1.54184
_diffrn_reflns_av_R_equivalents 0.0914
_diffrn_reflns_av_unetI/netI 0.0487
_diffrn_reflns_Laue_measured_fraction_full 1.000
_diffrn_reflns_Laue_measured_fraction_max 0.998
_diffrn_reflns_limit_h_max 19
_diffrn_reflns_limit_h_min -19
_diffrn_reflns_limit_k_max 11
_diffrn_reflns_limit_k_min -10
_diffrn_reflns_limit_l_max 18
_diffrn_reflns_limit_l_min -18
_diffrn_reflns_number 25914
_diffrn_reflns_point_group_measured_fraction_full 1.000
_diffrn_reflns_point_group_measured_fraction_max 0.998
_diffrn_reflns_theta_full 67.684
_diffrn_reflns_theta_max 76.116
_diffrn_reflns_theta_min 3.116
_diffrn_source 'SuperNova (Cu) X-ray Source'
_exptl_absorpt_coefficient_mu 16.892
_exptl_absorpt_correction_T_max 1.00000
_exptl_absorpt_correction_T_min 0.14532
_exptl_absorpt_correction_type multi-scan
_exptl_absorpt_process_details
;
CrysAlisPro, Agilent Technologies,
Version 1.171.36.32 (release 02-08-2013 CrysAlis171 .NET)
(compiled Aug  2 2013,16:46:58)
Empirical absorption correction using spherical harmonics,
 implemented in SCALE3 ABSPACK scaling algorithm.
;
_exptl_crystal_colour 'translucent colorless'
_exptl_crystal_density_diffrn 1.693
_exptl_crystal_description lamina
_exptl_crystal_F_000 896
_exptl_crystal_size_max 0.16
_exptl_crystal_size_mid 0.10
_exptl_crystal_size_min 0.02
_platon_squeeze_details
;
The unit cell contains disordered dichloromethane 
molecules which have been treated as a diffuse
contribution to the overall scattering
without specific atom positions by SQUEEZE/PLATON.
;
_refine_diff_density_max 2.124
_refine_diff_density_min -2.653
_refine_diff_density_rms 0.244
_refine_ls_extinction_method none
_refine_ls_goodness_of_fit_ref 1.052
_refine_ls_hydrogen_treatment constr
_refine_ls_matrix_type full
_refine_ls_number_parameters 173
_refine_ls_number_reflns 3895
_refine_ls_number_restraints 0
_refine_ls_restrained_S_all 1.052
_refine_ls_R_factor_all 0.0508
_refine_ls_R_factor_gt 0.0444
_refine_ls_shift/su_max 0.000
_refine_ls_shift/su_mean 0.000
_refine_ls_structure_factor_coef Fsqd
_refine_ls_weighting_details 'w=1/[\s^2^(Fo^2^)+(0.0699P)^2^+1.9417P] where P=(Fo^2^+2Fc^2^)/3'
_refine_ls_weighting_scheme calc
_refine_ls_wR_factor_gt 0.1093
_refine_ls_wR_factor_ref 0.1137
_reflns_Friedel_coverage 0.997
_reflns_Friedel_fraction_full 1.000
_reflns_Friedel_fraction_max 1.000
_reflns_number_gt 3347
_reflns_number_total 3895
_reflns_threshold_expression 'I > 2\s(I)'
_cod_data_source_file c6ce01272h2.cif
_cod_data_source_block Compound_1a_sid_11new
_cod_depositor_comments 'Adding full bibliography for 7226264--7226266.cif.'
_cod_original_cell_volume 1862.06(12)
_cod_database_code 7226266
_shelxl_version_number 2013-4
_shelx_space_group_comment
;
The symmetry employed for this shelxl refinement is uniquely defined
by the following loop, which should always be used as a source of
symmetry information in preference to the above space-group names.
They are only intended as comments.
;
_olex2_refinement_description
;
1. Fixed Uiso
 At 1.2 times of:
  All C(H) groups, All C(H,H) groups
 At 1.5 times of:
  All C(H,H,H) groups
2.a Secondary CH2 refined with riding coordinates:
 C1(H1A,H1B), C7(H7A,H7B)
2.b Aromatic/amide H refined with riding coordinates:
 C2(H2), C3(H3), C4(H4), C5(H5), C9(H9), C10(H10), C12(H12), C13(H13)
2.c Idealised Me refined as rotating group:
 C14(H14A,H14B,H14C)
;

loop_
_space_group_symop_operation_xyz
'x, y, z'
'-x, y, -z+1/2'
'-x, -y, -z'
'x, -y, z-1/2'

loop_
_atom_site_label
_atom_site_type_symbol
_atom_site_fract_x
_atom_site_fract_y
_atom_site_fract_z
_atom_site_U_iso_or_equiv
_atom_site_adp_type
_atom_site_occupancy
_atom_site_site_symmetry_order
_atom_site_calc_flag
_atom_site_refinement_flags_posn
Au1 Au -0.06792(2) 0.01496(3) 0.31437(2) 0.01881(11) Uani 1 1 d .
Cl1 Cl -0.08391(12) -0.24188(17) 0.31167(13) 0.0289(3) Uani 1 1 d .
P1 P -0.06987(11) 0.26392(17) 0.33067(12) 0.0201(3) Uani 1 1 d .
N1 N 0.1212(4) 0.3100(6) 0.3709(5) 0.0275(12) Uani 1 1 d .
C1 C 0.0438(5) 0.3554(8) 0.4001(6) 0.0303(15) Uani 1 1 d .
H1A H 0.0357 0.4637 0.3925 0.036 Uiso 1 1 calc R
H1B H 0.0613 0.3326 0.4689 0.036 Uiso 1 1 calc R
N2 N -0.1998(5) 0.4350(7) 0.3659(5) 0.0293(12) Uani 1 1 d .
C2 C -0.2499(6) 0.4788(9) 0.4190(7) 0.0343(17) Uani 1 1 d .
H2 H -0.2923 0.5580 0.3953 0.041 Uiso 1 1 calc R
C3 C -0.2423(6) 0.4133(9) 0.5064(6) 0.0360(17) Uani 1 1 d .
H3 H -0.2783 0.4484 0.5403 0.043 Uiso 1 1 calc R
C4 C -0.1803(6) 0.2946(9) 0.5424(5) 0.0318(15) Uani 1 1 d .
H4 H -0.1741 0.2482 0.6008 0.038 Uiso 1 1 calc R
C5 C -0.1266(5) 0.2453(9) 0.4888(5) 0.0304(15) Uani 1 1 d .
H5 H -0.0837 0.1665 0.5111 0.037 Uiso 1 1 calc R
C6 C -0.1403(5) 0.3196(7) 0.4004(5) 0.0230(12) Uani 1 1 d .
C7 C -0.1231(6) 0.3765(8) 0.2167(6) 0.0310(15) Uani 1 1 d .
H7A H -0.1882 0.3972 0.2066 0.037 Uiso 1 1 calc R
H7B H -0.0905 0.4726 0.2265 0.037 Uiso 1 1 calc R
C8 C 0.1884(5) 0.2025(8) 0.4227(5) 0.0261(14) Uani 1 1 d .
C9 C 0.2568(5) 0.1497(10) 0.3878(6) 0.0364(17) Uani 1 1 d .
H9 H 0.2550 0.1833 0.3276 0.044 Uiso 1 1 calc R
C10 C 0.3267(6) 0.0491(11) 0.4412(7) 0.0412(19) Uani 1 1 d .
H10 H 0.3698 0.0152 0.4154 0.049 Uiso 1 1 calc R
C11 C 0.3336(6) -0.0016(9) 0.5319(7) 0.0389(19) Uani 1 1 d .
C12 C 0.2673(6) 0.0499(9) 0.5652(7) 0.0393(18) Uani 1 1 d .
H12 H 0.2710 0.0175 0.6263 0.047 Uiso 1 1 calc R
C13 C 0.1945(6) 0.1475(8) 0.5137(6) 0.0310(15) Uani 1 1 d .
H13 H 0.1503 0.1762 0.5394 0.037 Uiso 1 1 calc R
C14 C 0.4123(6) -0.1099(12) 0.5919(8) 0.053(2) Uani 1 1 d .
H14A H 0.4648 -0.0531 0.6351 0.079 Uiso 1 1 calc GR
H14B H 0.4320 -0.1689 0.5486 0.079 Uiso 1 1 calc GR
H14C H 0.3892 -0.1756 0.6294 0.079 Uiso 1 1 calc GR

loop_
_atom_site_aniso_label
_atom_site_aniso_U_11
_atom_site_aniso_U_22
_atom_site_aniso_U_33
_atom_site_aniso_U_23
_atom_site_aniso_U_13
_atom_site_aniso_U_12
Au1 0.02091(16) 0.01411(15) 0.01990(17) -0.00091(8) 0.00604(11) 0.00009(8)
Cl1 0.0348(8) 0.0138(7) 0.0407(9) -0.0038(5) 0.0172(7) -0.0026(5)
P1 0.0241(8) 0.0131(7) 0.0252(8) 0.0004(5) 0.0117(6) 0.0011(5)
N1 0.031(3) 0.021(3) 0.036(3) -0.012(2) 0.019(3) -0.010(2)
C1 0.036(4) 0.027(4) 0.031(4) -0.005(3) 0.017(3) -0.005(3)
N2 0.037(3) 0.023(3) 0.035(3) -0.006(2) 0.020(3) -0.001(2)
C2 0.031(4) 0.031(4) 0.045(5) -0.005(3) 0.019(4) 0.002(3)
C3 0.043(4) 0.033(4) 0.042(4) -0.013(3) 0.027(4) -0.010(3)
C4 0.038(4) 0.033(4) 0.024(3) -0.006(3) 0.011(3) -0.009(3)
C5 0.034(4) 0.031(4) 0.028(4) -0.005(3) 0.014(3) -0.004(3)
C6 0.027(3) 0.018(3) 0.029(3) -0.001(2) 0.016(3) -0.003(2)
C7 0.038(4) 0.021(3) 0.036(4) 0.007(3) 0.017(3) 0.007(3)
C8 0.024(3) 0.026(3) 0.028(3) -0.011(3) 0.009(3) -0.010(2)
C9 0.022(3) 0.048(5) 0.038(4) -0.009(3) 0.010(3) -0.010(3)
C10 0.028(4) 0.048(5) 0.051(5) -0.016(4) 0.018(4) -0.005(3)
C11 0.034(4) 0.038(4) 0.035(4) -0.010(3) 0.002(4) -0.008(3)
C12 0.045(4) 0.023(4) 0.050(5) -0.003(3) 0.018(4) -0.012(3)
C13 0.036(4) 0.026(4) 0.035(4) -0.006(3) 0.019(3) -0.003(3)
C14 0.032(4) 0.059(6) 0.056(6) -0.007(4) 0.004(4) -0.003(4)

loop_
_atom_type_symbol
_atom_type_description
_atom_type_scat_dispersion_real
_atom_type_scat_dispersion_imag
_atom_type_scat_source
C C 0.0181 0.0091 'International Tables Vol C Tables 4.2.6.8 and 6.1.1.4'
H H 0.0000 0.0000 'International Tables Vol C Tables 4.2.6.8 and 6.1.1.4'
Au Au -4.4197 7.2980 'International Tables Vol C Tables 4.2.6.8 and 6.1.1.4'
Cl Cl 0.3639 0.7018 'International Tables Vol C Tables 4.2.6.8 and 6.1.1.4'
N N 0.0311 0.0180 'International Tables Vol C Tables 4.2.6.8 and 6.1.1.4'
P P 0.2955 0.4335 'International Tables Vol C Tables 4.2.6.8 and 6.1.1.4'

loop_
_geom_angle_atom_site_label_1
_geom_angle_atom_site_label_2
_geom_angle_atom_site_label_3
_geom_angle
_geom_angle_site_symmetry_1
_geom_angle_site_symmetry_3
Cl1 Au1 Au1 94.38(4) . 2
P1 Au1 Au1 95.72(4) . 2
P1 Au1 Cl1 169.88(6) . .
C1 P1 Au1 116.7(2) . .
C1 P1 C7 105.4(4) . .
C6 P1 Au1 111.5(2) . .
C6 P1 C1 101.7(3) . .
C6 P1 C7 102.6(3) . .
C7 P1 Au1 117.0(2) . .
C7 N1 C1 116.7(6) 2 .
C8 N1 C1 122.4(6) . .
C8 N1 C7 120.8(6) . 2
P1 C1 H1A 108.6 . .
P1 C1 H1B 108.6 . .
N1 C1 P1 114.5(5) . .
N1 C1 H1A 108.6 . .
N1 C1 H1B 108.6 . .
H1A C1 H1B 107.6 . .
C6 N2 C2 117.1(7) . .
N2 C2 H2 118.0 . .
N2 C2 C3 124.1(7) . .
C3 C2 H2 118.0 . .
C2 C3 H3 120.6 . .
C2 C3 C4 118.8(7) . .
C4 C3 H3 120.6 . .
C3 C4 H4 120.6 . .
C3 C4 C5 118.8(7) . .
C5 C4 H4 120.6 . .
C4 C5 H5 121.2 . .
C6 C5 C4 117.6(7) . .
C6 C5 H5 121.2 . .
N2 C6 P1 117.1(5) . .
N2 C6 C5 123.6(7) . .
C5 C6 P1 119.2(5) . .
P1 C7 H7A 108.2 . .
P1 C7 H7B 108.2 . .
N1 C7 P1 116.5(5) 2 .
N1 C7 H7A 108.2 2 .
N1 C7 H7B 108.2 2 .
H7A C7 H7B 107.3 . .
N1 C8 C9 121.3(7) . .
N1 C8 C13 122.0(7) . .
C13 C8 C9 116.6(7) . .
C8 C9 H9 119.2 . .
C10 C9 C8 121.6(8) . .
C10 C9 H9 119.2 . .
C9 C10 H10 119.3 . .
C11 C10 C9 121.3(8) . .
C11 C10 H10 119.3 . .
C10 C11 C14 121.2(9) . .
C12 C11 C10 116.7(8) . .
C12 C11 C14 122.1(9) . .
C11 C12 H12 117.8 . .
C11 C12 C13 124.3(9) . .
C13 C12 H12 117.8 . .
C8 C13 H13 120.3 . .
C12 C13 C8 119.4(7) . .
C12 C13 H13 120.3 . .
C11 C14 H14A 109.5 . .
C11 C14 H14B 109.5 . .
C11 C14 H14C 109.5 . .
H14A C14 H14B 109.5 . .
H14A C14 H14C 109.5 . .
H14B C14 H14C 109.5 . .

loop_
_geom_bond_atom_site_label_1
_geom_bond_atom_site_label_2
_geom_bond_distance
_geom_bond_site_symmetry_2
Au1 Au1 3.3134(5) 2
Au1 Cl1 2.2905(15) .
Au1 P1 2.2234(15) .
P1 C1 1.841(8) .
P1 C6 1.823(7) .
P1 C7 1.861(7) .
N1 C1 1.465(9) .
N1 C7 1.435(10) 2
N1 C8 1.399(10) .
C1 H1A 0.9700 .
C1 H1B 0.9700 .
N2 C2 1.347(10) .
N2 C6 1.337(9) .
C2 H2 0.9300 .
C2 C3 1.382(12) .
C3 H3 0.9300 .
C3 C4 1.383(12) .
C4 H4 0.9300 .
C4 C5 1.413(11) .
C5 H5 0.9300 .
C5 C6 1.407(10) .
C7 N1 1.435(10) 2
C7 H7A 0.9700 .
C7 H7B 0.9700 .
C8 C9 1.414(10) .
C8 C13 1.401(11) .
C9 H9 0.9300 .
C9 C10 1.388(13) .
C10 H10 0.9300 .
C10 C11 1.382(14) .
C11 C12 1.365(13) .
C11 C14 1.534(13) .
C12 H12 0.9300 .
C12 C13 1.389(12) .
C13 H13 0.9300 .
C14 H14A 0.9600 .
C14 H14B 0.9600 .
C14 H14C 0.9600 .

loop_
_geom_torsion_atom_site_label_1
_geom_torsion_atom_site_label_2
_geom_torsion_atom_site_label_3
_geom_torsion_atom_site_label_4
_geom_torsion
_geom_torsion_site_symmetry_1
_geom_torsion_site_symmetry_4
Au1 P1 C1 N1 48.6(6) . .
Au1 P1 C6 N2 -135.2(5) . .
Au1 P1 C6 C5 47.7(6) . .
Au1 P1 C7 N1 -26.3(7) . 2
N1 C8 C9 C10 176.6(7) . .
N1 C8 C13 C12 -175.0(6) . .
C1 P1 C6 N2 99.7(6) . .
C1 P1 C6 C5 -77.4(6) . .
C1 P1 C7 N1 105.3(6) . 2
C1 N1 C8 C9 173.7(6) . .
C1 N1 C8 C13 -9.6(9) . .
N2 C2 C3 C4 -0.5(12) . .
C2 N2 C6 P1 -178.2(5) . .
C2 N2 C6 C5 -1.3(10) . .
C2 C3 C4 C5 0.4(11) . .
C3 C4 C5 C6 -0.7(10) . .
C4 C5 C6 P1 178.1(5) . .
C4 C5 C6 N2 1.2(11) . .
C6 P1 C1 N1 170.1(5) . .
C6 P1 C7 N1 -148.6(6) . 2
C6 N2 C2 C3 0.9(11) . .
C7 P1 C1 N1 -83.2(6) . .
C7 P1 C6 N2 -9.2(6) . .
C7 P1 C6 C5 173.7(6) . .
C7 N1 C1 P1 77.9(7) 2 .
C7 N1 C8 C9 -3.6(9) 2 .
C7 N1 C8 C13 173.0(6) 2 .
C8 N1 C1 P1 -99.5(7) . .
C8 C9 C10 C11 -1.3(12) . .
C9 C8 C13 C12 1.8(10) . .
C9 C10 C11 C12 1.2(12) . .
C9 C10 C11 C14 -178.5(8) . .
C10 C11 C12 C13 0.5(12) . .
C11 C12 C13 C8 -2.0(12) . .
C13 C8 C9 C10 -0.2(11) . .
C14 C11 C12 C13 -179.8(8) . .

loop_
_platon_squeeze_void_nr
_platon_squeeze_void_average_x
_platon_squeeze_void_average_y
_platon_squeeze_void_average_z
_platon_squeeze_void_volume
_platon_squeeze_void_count_electrons
_platon_squeeze_void_content
1 0.500 -0.340 0.200 585 283 ' '
